data_4109892
loop_
_publ_author_name
'Michael Seitz'
'Allen G. Oliver'
'Kenneth N. Raymond'

_publ_section_title
;
 The Lanthanide Contraction Revisited
;
_journal_name_full 'Journal of the American Chemical Society'
_journal_page_first 11153
_journal_page_last 11160
_journal_paper_doi 10.1021/ja072750f
_journal_volume 129
_journal_year 2007
_chemical_formula_sum 'C36 H34 N7 O11 Yb'
_chemical_formula_weight 913.74
_chemical_name_systematic
;
 ?
;
_space_group_IT_number 14
_symmetry_cell_setting monoclinic
_symmetry_space_group_name_Hall '-P 2ybc'
_symmetry_space_group_name_H-M 'P 1 21/c 1'
_atom_sites_solution_hydrogens geom
_atom_sites_solution_primary direct
_atom_sites_solution_secondary difmap
_audit_creation_method SHELXL-97
_cell_angle_alpha 90.00
_cell_angle_beta 96.443(5)
_cell_angle_gamma 90.00
_cell_formula_units_Z 4
_cell_length_a 12.336(5)
_cell_length_b 26.006(10)
_cell_length_c 10.546(4)
_cell_measurement_reflns_used 1010
_cell_measurement_temperature 158(2)
_cell_measurement_theta_max 18.00
_cell_measurement_theta_min 3.42
_cell_volume 3362(2)
_computing_cell_refinement 'SAINT 7.07B (Bruker, 2006)'
_computing_data_collection 'APEX V6.5.31 (Bruker, 2006)'
_computing_data_reduction 'SAINT 7.07B (Bruker, 2006)'
_computing_structure_refinement 'SHELXL-97 (Sheldrick, 1997)'
_computing_structure_solution 'SIR92 (Altomare et al., 1993)'
_diffrn_ambient_temperature 158(2)
_diffrn_detector_area_resol_mean 83.66
_diffrn_measured_fraction_theta_full 0.936
_diffrn_measured_fraction_theta_max 0.936
_diffrn_measurement_device_type 'Bruker APEX-I'
_diffrn_measurement_method \w/2\q-scans
_diffrn_radiation_monochromator graphite
_diffrn_radiation_source 'fine-focus sealed tube'
_diffrn_radiation_type MoK\a
_diffrn_radiation_wavelength 0.71073
_diffrn_reflns_av_R_equivalents 0.1048
_diffrn_reflns_av_sigmaI/netI 0.1695
_diffrn_reflns_limit_h_max 15
_diffrn_reflns_limit_h_min -15
_diffrn_reflns_limit_k_max 32
_diffrn_reflns_limit_k_min -24
_diffrn_reflns_limit_l_max 12
_diffrn_reflns_limit_l_min -12
_diffrn_reflns_number 16284
_diffrn_reflns_theta_full 26.44
_diffrn_reflns_theta_max 26.44
_diffrn_reflns_theta_min 3.42
_diffrn_standards_decay_% 0
_diffrn_standards_number 0
_exptl_absorpt_coefficient_mu 2.859
_exptl_absorpt_correction_T_max 0.846
_exptl_absorpt_correction_T_min 0.634
_exptl_absorpt_correction_type multi-scan
_exptl_absorpt_process_details '(SADABS; Bruker, 2005)'
_exptl_crystal_colour red
_exptl_crystal_density_diffrn 1.805
_exptl_crystal_description plate
_exptl_crystal_F_000 1828
_exptl_crystal_size_max 0.13
_exptl_crystal_size_mid 0.06
_exptl_crystal_size_min 0.06
_refine_diff_density_max 2.613
_refine_diff_density_min -0.843
_refine_diff_density_rms 0.193
_refine_ls_extinction_method none
_refine_ls_goodness_of_fit_ref 0.964
_refine_ls_hydrogen_treatment constr
_refine_ls_matrix_type full
_refine_ls_number_parameters 496
_refine_ls_number_reflns 6475
_refine_ls_number_restraints 0
_refine_ls_restrained_S_all 0.964
_refine_ls_R_factor_all 0.1432
_refine_ls_R_factor_gt 0.0594
_refine_ls_shift/su_max 0.002
_refine_ls_shift/su_mean 0.000
_refine_ls_structure_factor_coef Fsqd
_refine_ls_weighting_details 'calc w=1/[\s^2^(Fo^2^)+(0.0484P)^2^+0.0000P] where P=(Fo^2^+2Fc^2^)/3'
_refine_ls_weighting_scheme calc
_refine_ls_wR_factor_gt 0.1059
_refine_ls_wR_factor_ref 0.1312
_reflns_number_gt 3542
_reflns_number_total 6475
_reflns_threshold_expression >2sigma(I)
_cod_data_source_file ja072750fsi20070419_060014.cif
_cod_data_source_block tren_ybs
_cod_database_code 4109892

loop_
_symmetry_equiv_pos_as_xyz
'x, y, z'
'-x, y+1/2, -z+1/2'
'-x, -y, -z'
'x, -y-1/2, z-1/2'

loop_
_atom_site_label
_atom_site_type_symbol
_atom_site_fract_x
_atom_site_fract_y
_atom_site_fract_z
_atom_site_U_iso_or_equiv
_atom_site_adp_type
_atom_site_occupancy
_atom_site_symmetry_multiplicity
_atom_site_calc_flag
_atom_site_refinement_flags
C1 C 0.4062(8) 0.8484(4) -0.1952(8) 0.030(2) Uani 1 1 d .
H1A H 0.4291 0.8315 -0.2699 0.036 Uiso 1 1 calc R
H1B H 0.4401 0.8821 -0.1887 0.036 Uiso 1 1 calc R
C2 C 0.2828(8) 0.8551(4) -0.2142(8) 0.033(3) Uani 1 1 d .
H2A H 0.2612 0.8676 -0.2999 0.040 Uiso 1 1 calc R
H2B H 0.2484 0.8219 -0.2058 0.040 Uiso 1 1 calc R
C3 C 0.1986(8) 0.9337(4) -0.1566(9) 0.029(3) Uani 1 1 d .
C4 C 0.1687(7) 0.9705(4) -0.0543(9) 0.027(2) Uani 1 1 d .
C5 C 0.1496(8) 1.0202(4) -0.0817(9) 0.024(2) Uani 1 1 d .
H5 H 0.1575 1.0320 -0.1635 0.029 Uiso 1 1 calc R
C6 C 0.1182(8) 1.0551(4) 0.0088(10) 0.027(2) Uani 1 1 d .
C7 C 0.0992(8) 1.1068(4) -0.0153(10) 0.031(3) Uani 1 1 d .
H7 H 0.1113 1.1206 -0.0938 0.037 Uiso 1 1 calc R
C8 C 0.0631(8) 1.1375(4) 0.0752(10) 0.038(3) Uani 1 1 d .
H8 H 0.0492 1.1720 0.0567 0.046 Uiso 1 1 calc R
C9 C 0.0467(7) 1.1192(4) 0.1923(9) 0.035(2) Uani 1 1 d .
H9 H 0.0219 1.1411 0.2526 0.042 Uiso 1 1 calc R
C10 C 0.0664(8) 1.0689(4) 0.2211(9) 0.030(3) Uani 1 1 d .
H10 H 0.0552 1.0567 0.3015 0.036 Uiso 1 1 calc R
C11 C 0.1034(7) 1.0350(4) 0.1318(9) 0.023(2) Uani 1 1 d .
C12 C 0.1261(7) 0.9824(4) 0.1613(9) 0.023(2) Uani 1 1 d .
C13 C 0.5595(8) 0.8298(4) -0.0412(10) 0.035(3) Uani 1 1 d .
H13A H 0.5985 0.8319 -0.1160 0.041 Uiso 1 1 calc R
H13B H 0.5904 0.8016 0.0110 0.041 Uiso 1 1 calc R
C14 C 0.5772(8) 0.8787(4) 0.0330(9) 0.033(3) Uani 1 1 d .
H14A H 0.6547 0.8862 0.0443 0.040 Uiso 1 1 calc R
H14B H 0.5413 0.9065 -0.0168 0.040 Uiso 1 1 calc R
C15 C 0.6048(8) 0.8857(4) 0.2650(9) 0.029(2) Uani 1 1 d .
C16 C 0.5549(8) 0.8981(4) 0.3836(9) 0.029(3) Uani 1 1 d .
C17 C 0.6201(8) 0.9149(4) 0.4865(10) 0.034(3) Uani 1 1 d .
H17 H 0.6952 0.9109 0.4884 0.040 Uiso 1 1 calc R
C18 C 0.5779(8) 0.9385(4) 0.5922(10) 0.034(3) Uani 1 1 d .
C19 C 0.6449(9) 0.9571(4) 0.6984(10) 0.037(3) Uani 1 1 d .
H19 H 0.7200 0.9522 0.7049 0.045 Uiso 1 1 calc R
C20 C 0.5987(9) 0.9827(4) 0.7928(11) 0.043(3) Uani 1 1 d .
H20 H 0.6437 0.9949 0.8631 0.052 Uiso 1 1 calc R
C21 C 0.4885(9) 0.9910(4) 0.7868(10) 0.037(3) Uani 1 1 d .
H21 H 0.4600 1.0086 0.8523 0.044 Uiso 1 1 calc R
C22 C 0.4210(8) 0.9736(4) 0.6853(9) 0.029(3) Uani 1 1 d .
H22 H 0.3463 0.9796 0.6807 0.035 Uiso 1 1 calc R
C23 C 0.4651(8) 0.9461(4) 0.5860(9) 0.027(2) Uani 1 1 d .
C24 C 0.3951(8) 0.9252(4) 0.4820(9) 0.025(2) Uani 1 1 d .
C25 C 0.4311(8) 0.7629(4) -0.1052(9) 0.028(2) Uani 1 1 d .
H25A H 0.4948 0.7494 -0.1402 0.034 Uiso 1 1 calc R
H25B H 0.3682 0.7573 -0.1674 0.034 Uiso 1 1 calc R
C26 C 0.4159(8) 0.7351(4) 0.0136(9) 0.027(2) Uani 1 1 d .
H26A H 0.4174 0.6984 -0.0024 0.032 Uiso 1 1 calc R
H26B H 0.4760 0.7432 0.0780 0.032 Uiso 1 1 calc R
C27 C 0.2249(8) 0.7206(4) 0.0342(8) 0.019(2) Uani 1 1 d .
C28 C 0.1193(8) 0.7392(4) 0.0820(8) 0.020(2) Uani 1 1 d .
C29 C 0.0272(8) 0.7116(4) 0.0512(8) 0.023(2) Uani 1 1 d .
H29 H 0.0298 0.6828 -0.0004 0.028 Uiso 1 1 calc R
C30 C -0.0728(8) 0.7255(4) 0.0954(9) 0.025(2) Uani 1 1 d .
C31 C -0.1679(8) 0.6980(4) 0.0704(9) 0.030(3) Uani 1 1 d .
H31 H -0.1682 0.6694 0.0175 0.037 Uiso 1 1 calc R
C32 C -0.2600(9) 0.7104(4) 0.1186(10) 0.035(3) Uani 1 1 d .
H32 H -0.3227 0.6908 0.0996 0.042 Uiso 1 1 calc R
C33 C -0.2609(8) 0.7537(4) 0.1987(9) 0.036(3) Uani 1 1 d .
H33 H -0.3240 0.7624 0.2342 0.043 Uiso 1 1 calc R
C34 C -0.1685(7) 0.7830(4) 0.2243(8) 0.025(2) Uani 1 1 d .
H34 H -0.1702 0.8124 0.2742 0.029 Uiso 1 1 calc R
C35 C -0.0729(7) 0.7691(4) 0.1764(8) 0.023(2) Uani 1 1 d .
C36 C 0.0241(8) 0.7983(4) 0.2051(8) 0.023(2) Uani 1 1 d .
N1 N 0.4454(6) 0.8185(3) -0.0822(7) 0.026(2) Uani 1 1 d .
N2 N 0.2450(6) 0.8903(3) -0.1238(7) 0.031(2) Uani 1 1 d .
H2 H 0.2535 0.8822 -0.0442 0.037 Uiso 1 1 calc R
N3 N 0.1601(6) 0.9527(3) 0.0691(7) 0.0248(19) Uani 1 1 d .
N4 N 0.5379(6) 0.8780(3) 0.1563(7) 0.032(2) Uani 1 1 d .
H4 H 0.4697 0.8726 0.1609 0.038 Uiso 1 1 calc R
N5 N 0.4406(6) 0.9016(3) 0.3876(7) 0.026(2) Uani 1 1 d .
N6 N 0.3148(6) 0.7481(3) 0.0616(7) 0.0231(19) Uani 1 1 d .
H6 H 0.3126 0.7747 0.1097 0.028 Uiso 1 1 calc R
N7 N 0.1183(6) 0.7813(3) 0.1614(7) 0.0225(19) Uani 1 1 d .
O1 O 0.1779(6) 0.9488(3) -0.2700(6) 0.0376(19) Uani 1 1 d .
O2 O 0.1847(5) 0.9039(2) 0.1040(5) 0.0259(16) Uani 1 1 d .
O3 O 0.1216(5) 0.9630(2) 0.2704(6) 0.0261(16) Uani 1 1 d .
O4 O 0.7035(5) 0.8865(3) 0.2677(7) 0.0434(19) Uani 1 1 d .
O5 O 0.3705(5) 0.8801(3) 0.2926(6) 0.0294(16) Uani 1 1 d .
O6 O 0.2916(5) 0.9277(2) 0.4717(5) 0.0253(16) Uani 1 1 d .
O7 O 0.2228(5) 0.6811(3) -0.0289(5) 0.0252(16) Uani 1 1 d .
O8 O 0.2091(5) 0.8091(2) 0.2000(5) 0.0249(16) Uani 1 1 d .
O9 O 0.0296(5) 0.8393(2) 0.2718(5) 0.0233(15) Uani 1 1 d .
O10 O 0.0752(5) 0.9062(3) 0.4819(6) 0.0314(17) Uani 1 1 d .
O11 O -0.1186(8) 0.9604(6) 0.4374(12) 0.162(7) Uani 1 1 d .
Yb1 Yb 0.18864(3) 0.882673(17) 0.31614(4) 0.02228(14) Uani 1 1 d .

loop_
_atom_site_aniso_label
_atom_site_aniso_U_11
_atom_site_aniso_U_22
_atom_site_aniso_U_33
_atom_site_aniso_U_23
_atom_site_aniso_U_13
_atom_site_aniso_U_12
C1 0.042(7) 0.023(6) 0.024(5) -0.003(5) 0.000(5) -0.003(5)
C2 0.043(7) 0.038(7) 0.016(5) -0.004(5) -0.003(5) 0.011(6)
C3 0.026(6) 0.035(7) 0.028(7) -0.006(5) 0.009(6) -0.003(5)
C4 0.016(5) 0.035(7) 0.028(6) 0.006(5) -0.003(5) -0.006(5)
C5 0.030(6) 0.014(6) 0.026(5) 0.005(4) 0.002(5) -0.005(5)
C6 0.026(6) 0.016(6) 0.039(6) 0.001(5) 0.001(5) -0.002(5)
C7 0.030(6) 0.025(7) 0.035(6) 0.011(5) -0.010(5) 0.001(5)
C8 0.044(7) 0.027(6) 0.042(7) 0.004(6) -0.002(6) 0.004(5)
C9 0.031(6) 0.031(7) 0.041(6) -0.007(6) -0.004(5) 0.006(6)
C10 0.032(6) 0.027(7) 0.032(6) 0.002(5) 0.005(5) 0.002(5)
C11 0.016(5) 0.023(6) 0.029(6) -0.001(5) -0.003(5) 0.001(5)
C12 0.012(5) 0.036(7) 0.021(5) -0.005(5) 0.000(4) -0.004(5)
C13 0.027(6) 0.036(7) 0.040(6) 0.007(5) 0.000(5) -0.003(5)
C14 0.027(5) 0.038(7) 0.037(6) -0.008(6) 0.011(5) -0.024(6)
C15 0.031(6) 0.016(5) 0.043(6) -0.003(5) 0.021(5) -0.004(6)
C16 0.022(5) 0.025(6) 0.039(6) 0.012(5) -0.002(5) 0.006(5)
C17 0.022(6) 0.030(7) 0.046(7) 0.008(5) -0.010(5) 0.006(5)
C18 0.031(6) 0.030(7) 0.041(7) 0.001(5) 0.003(6) -0.016(5)
C19 0.031(6) 0.031(7) 0.044(7) -0.006(6) -0.017(6) -0.018(5)
C20 0.043(7) 0.036(7) 0.045(7) -0.003(6) -0.015(6) -0.017(6)
C21 0.042(7) 0.029(7) 0.036(6) -0.004(5) -0.009(6) -0.009(6)
C22 0.024(6) 0.029(7) 0.035(6) -0.002(5) 0.002(5) 0.009(5)
C23 0.030(6) 0.016(6) 0.035(6) 0.010(5) 0.004(5) -0.005(5)
C24 0.033(6) 0.023(6) 0.019(5) 0.002(4) 0.007(5) -0.002(5)
C25 0.019(5) 0.036(7) 0.029(6) -0.013(5) 0.001(5) 0.002(5)
C26 0.028(6) 0.021(6) 0.031(6) -0.003(5) 0.002(5) 0.006(5)
C27 0.028(6) 0.016(6) 0.015(5) 0.003(4) 0.007(4) 0.011(5)
C28 0.031(6) 0.014(5) 0.015(5) 0.003(4) 0.002(4) 0.004(5)
C29 0.029(6) 0.021(6) 0.019(5) -0.005(4) -0.001(5) 0.005(5)
C30 0.028(6) 0.015(6) 0.031(6) 0.008(5) 0.001(5) -0.001(5)
C31 0.032(6) 0.030(7) 0.029(6) -0.004(5) 0.002(5) 0.002(5)
C32 0.036(7) 0.021(6) 0.046(7) 0.003(5) -0.003(6) -0.004(5)
C33 0.017(6) 0.049(8) 0.043(7) 0.010(6) 0.011(5) -0.004(5)
C34 0.022(6) 0.030(6) 0.022(5) 0.000(4) 0.005(5) -0.004(5)
C35 0.016(5) 0.033(6) 0.018(5) 0.002(5) -0.007(4) 0.001(5)
C36 0.028(6) 0.027(6) 0.016(5) 0.002(4) 0.004(5) 0.005(5)
N1 0.032(5) 0.024(5) 0.023(4) -0.007(4) 0.004(4) -0.002(4)
N2 0.036(5) 0.034(6) 0.020(4) 0.005(4) -0.005(4) 0.011(5)
N3 0.028(5) 0.023(5) 0.022(4) 0.003(4) -0.003(4) -0.005(4)
N4 0.022(4) 0.039(6) 0.035(5) -0.007(5) 0.005(4) -0.013(4)
N5 0.027(5) 0.027(5) 0.022(4) 0.002(4) -0.008(4) -0.006(4)
N6 0.026(5) 0.019(5) 0.024(4) -0.011(4) 0.001(4) -0.003(4)
N7 0.023(5) 0.027(5) 0.018(4) -0.001(4) 0.003(4) -0.010(4)
O1 0.045(5) 0.038(5) 0.030(4) -0.001(4) 0.006(4) 0.010(4)
O2 0.035(4) 0.020(4) 0.022(3) -0.003(3) -0.002(3) -0.002(3)
O3 0.033(4) 0.024(4) 0.021(4) 0.001(3) 0.004(3) 0.002(3)
O4 0.016(4) 0.060(5) 0.054(4) -0.010(4) 0.003(3) 0.009(4)
O5 0.021(3) 0.034(4) 0.032(4) -0.008(4) -0.002(3) -0.002(4)
O6 0.021(4) 0.033(4) 0.022(4) -0.008(3) -0.001(3) -0.006(3)
O7 0.027(4) 0.027(4) 0.022(4) -0.009(3) 0.006(3) 0.005(3)
O8 0.025(4) 0.021(4) 0.028(4) -0.008(3) 0.000(3) -0.010(3)
O9 0.025(4) 0.021(4) 0.023(3) -0.004(3) -0.003(3) 0.005(3)
O10 0.037(4) 0.033(4) 0.026(4) 0.001(3) 0.011(3) 0.000(3)
O11 0.052(7) 0.262(17) 0.180(12) 0.169(12) 0.048(7) 0.057(8)
Yb1 0.0235(2) 0.0198(2) 0.0231(2) -0.0013(2) 0.00077(15) -0.0011(3)

loop_
_atom_type_symbol
_atom_type_description
_atom_type_scat_dispersion_real
_atom_type_scat_dispersion_imag
_atom_type_scat_source
C C 0.0033 0.0016 'International Tables Vol C Tables 4.2.6.8 and 6.1.1.4'
H H 0.0000 0.0000 'International Tables Vol C Tables 4.2.6.8 and 6.1.1.4'
N N 0.0061 0.0033 'International Tables Vol C Tables 4.2.6.8 and 6.1.1.4'
O O 0.0106 0.0060 'International Tables Vol C Tables 4.2.6.8 and 6.1.1.4'
Yb Yb -0.3850 5.5486 'International Tables Vol C Tables 4.2.6.8 and 6.1.1.4'

loop_
_geom_angle_atom_site_label_1
_geom_angle_atom_site_label_2
_geom_angle_atom_site_label_3
_geom_angle
_geom_angle_site_symmetry_1
_geom_angle_site_symmetry_3
N1 C1 C2 113.7(8) . .
N1 C1 H1A 108.8 . .
C2 C1 H1A 108.8 . .
N1 C1 H1B 108.8 . .
C2 C1 H1B 108.8 . .
H1A C1 H1B 107.7 . .
N2 C2 C1 112.3(8) . .
N2 C2 H2A 109.1 . .
C1 C2 H2A 109.1 . .
N2 C2 H2B 109.1 . .
C1 C2 H2B 109.1 . .
H2A C2 H2B 107.9 . .
O1 C3 N2 124.2(9) . .
O1 C3 C4 116.2(10) . .
N2 C3 C4 119.6(9) . .
C5 C4 N3 119.3(10) . .
C5 C4 C3 120.3(9) . .
N3 C4 C3 120.3(9) . .
C4 C5 C6 122.2(9) . .
C4 C5 H5 118.9 . .
C6 C5 H5 118.9 . .
C7 C6 C5 123.9(10) . .
C7 C6 C11 119.1(10) . .
C5 C6 C11 117.0(9) . .
C8 C7 C6 120.3(10) . .
C8 C7 H7 119.9 . .
C6 C7 H7 119.9 . .
C7 C8 C9 121.8(10) . .
C7 C8 H8 119.1 . .
C9 C8 H8 119.1 . .
C8 C9 C10 119.9(10) . .
C8 C9 H9 120.0 . .
C10 C9 H9 120.0 . .
C9 C10 C11 121.2(10) . .
C9 C10 H10 119.4 . .
C11 C10 H10 119.4 . .
C10 C11 C12 121.8(9) . .
C10 C11 C6 117.6(9) . .
C12 C11 C6 120.6(9) . .
O3 C12 N3 118.5(9) . .
O3 C12 C11 123.8(9) . .
N3 C12 C11 117.6(9) . .
O3 C12 Yb1 39.0(5) . .
N3 C12 Yb1 79.7(6) . .
C11 C12 Yb1 161.0(7) . .
N1 C13 C14 114.0(8) . .
N1 C13 H13A 108.8 . .
C14 C13 H13A 108.8 . .
N1 C13 H13B 108.8 . .
C14 C13 H13B 108.8 . .
H13A C13 H13B 107.6 . .
N4 C14 C13 114.7(8) . .
N4 C14 H14A 108.6 . .
C13 C14 H14A 108.6 . .
N4 C14 H14B 108.6 . .
C13 C14 H14B 108.6 . .
H14A C14 H14B 107.6 . .
O4 C15 N4 122.5(8) . .
O4 C15 C16 119.0(9) . .
N4 C15 C16 118.3(8) . .
C17 C16 N5 117.4(9) . .
C17 C16 C15 118.7(9) . .
N5 C16 C15 123.0(8) . .
C16 C17 C18 122.2(10) . .
C16 C17 H17 118.9 . .
C18 C17 H17 118.9 . .
C23 C18 C19 118.9(10) . .
C23 C18 C17 118.3(9) . .
C19 C18 C17 122.8(10) . .
C20 C19 C18 119.4(11) . .
C20 C19 H19 120.3 . .
C18 C19 H19 120.3 . .
C21 C20 C19 122.2(10) . .
C21 C20 H20 118.9 . .
C19 C20 H20 118.9 . .
C22 C21 C20 120.1(11) . .
C22 C21 H21 120.0 . .
C20 C21 H21 120.0 . .
C21 C22 C23 119.7(10) . .
C21 C22 H22 120.1 . .
C23 C22 H22 120.1 . .
C18 C23 C24 119.7(10) . .
C18 C23 C22 119.7(9) . .
C24 C23 C22 120.6(9) . .
O6 C24 N5 117.3(9) . .
O6 C24 C23 124.2(9) . .
N5 C24 C23 118.4(9) . .
O6 C24 Yb1 39.0(4) . .
N5 C24 Yb1 78.8(5) . .
C23 C24 Yb1 162.0(7) . .
N1 C25 C26 111.5(8) . .
N1 C25 H25A 109.3 . .
C26 C25 H25A 109.3 . .
N1 C25 H25B 109.3 . .
C26 C25 H25B 109.3 . .
H25A C25 H25B 108.0 . .
N6 C26 C25 112.4(8) . .
N6 C26 H26A 109.1 . .
C25 C26 H26A 109.1 . .
N6 C26 H26B 109.1 . .
C25 C26 H26B 109.1 . .
H26A C26 H26B 107.9 . .
O7 C27 N6 122.6(8) . .
O7 C27 C28 118.6(9) . .
N6 C27 C28 118.8(8) . .
C29 C28 N7 120.1(9) . .
C29 C28 C27 118.5(8) . .
N7 C28 C27 121.2(8) . .
C28 C29 C30 121.8(9) . .
C28 C29 H29 119.1 . .
C30 C29 H29 119.1 . .
C31 C30 C29 124.2(9) . .
C31 C30 C35 118.2(9) . .
C29 C30 C35 117.5(9) . .
C32 C31 C30 123.1(10) . .
C32 C31 H31 118.5 . .
C30 C31 H31 118.5 . .
C31 C32 C33 119.1(10) . .
C31 C32 H32 120.5 . .
C33 C32 H32 120.5 . .
C34 C33 C32 120.0(10) . .
C34 C33 H33 120.0 . .
C32 C33 H33 120.0 . .
C33 C34 C35 120.4(10) . .
C33 C34 H34 119.8 . .
C35 C34 H34 119.8 . .
C34 C35 C36 121.1(9) . .
C34 C35 C30 119.1(9) . .
C36 C35 C30 119.8(9) . .
O9 C36 N7 117.3(9) . .
O9 C36 C35 123.8(9) . .
N7 C36 C35 118.9(9) . .
O9 C36 Yb1 38.2(4) . .
N7 C36 Yb1 79.2(5) . .
C35 C36 Yb1 161.9(7) . .
C13 N1 C1 110.8(8) . .
C13 N1 C25 109.9(8) . .
C1 N1 C25 111.5(7) . .
C3 N2 C2 123.0(8) . .
C3 N2 H2 118.5 . .
C2 N2 H2 118.5 . .
C12 N3 O2 115.0(7) . .
C12 N3 C4 123.1(9) . .
O2 N3 C4 121.8(8) . .
C15 N4 C14 122.0(8) . .
C15 N4 H4 119.0 . .
C14 N4 H4 119.0 . .
C24 N5 O5 116.6(8) . .
C24 N5 C16 123.4(8) . .
O5 N5 C16 120.0(8) . .
C27 N6 C26 122.3(8) . .
C27 N6 H6 118.8 . .
C26 N6 H6 118.8 . .
O8 N7 C36 115.5(8) . .
O8 N7 C28 122.8(8) . .
C36 N7 C28 121.7(8) . .
N3 O2 Yb1 118.1(5) . .
C12 O3 Yb1 120.6(6) . .
N5 O5 Yb1 117.1(5) . .
C24 O6 Yb1 120.5(6) . .
C27 O7 Yb1 165.8(6) . 4_575
N7 O8 Yb1 117.8(5) . .
C36 O9 Yb1 121.5(6) . .
O9 Yb1 O3 97.3(2) . .
O9 Yb1 O6 143.4(2) . .
O3 Yb1 O6 80.8(2) . .
O9 Yb1 O5 143.2(2) . .
O3 Yb1 O5 110.0(2) . .
O6 Yb1 O5 67.6(2) . .
O9 Yb1 O2 89.7(2) . .
O3 Yb1 O2 66.8(2) . .
O6 Yb1 O2 121.7(2) . .
O5 Yb1 O2 79.3(2) . .
O9 Yb1 O8 67.7(2) . .
O3 Yb1 O8 135.1(2) . .
O6 Yb1 O8 136.4(2) . .
O5 Yb1 O8 75.5(2) . .
O2 Yb1 O8 70.9(2) . .
O9 Yb1 O7 82.8(2) . 4_576
O3 Yb1 O7 146.4(2) . 4_576
O6 Yb1 O7 79.6(2) . 4_576
O5 Yb1 O7 87.3(2) . 4_576
O2 Yb1 O7 146.6(2) . 4_576
O8 Yb1 O7 76.1(2) . 4_576
O9 Yb1 O10 73.7(2) . .
O3 Yb1 O10 72.4(2) . .
O6 Yb1 O10 70.9(2) . .
O5 Yb1 O10 137.3(2) . .
O2 Yb1 O10 133.4(2) . .
O8 Yb1 O10 134.2(2) . .
O7 Yb1 O10 75.5(2) 4_576 .
O9 Yb1 C12 98.5(2) . .
O3 Yb1 C12 20.4(2) . .
O6 Yb1 C12 92.0(2) . .
O5 Yb1 C12 99.0(2) . .
O2 Yb1 C12 46.6(2) . .
O8 Yb1 C12 116.7(2) . .
O7 Yb1 C12 166.8(2) 4_576 .
O10 Yb1 C12 92.2(2) . .
O9 Yb1 C24 157.5(2) . .
O3 Yb1 C24 92.7(2) . .
O6 Yb1 C24 20.5(2) . .
O5 Yb1 C24 47.4(2) . .
O2 Yb1 C24 112.7(2) . .
O8 Yb1 C24 117.5(2) . .
O7 Yb1 C24 77.7(2) 4_576 .
O10 Yb1 C24 90.4(2) . .
C12 Yb1 C24 97.9(2) . .
O9 Yb1 C36 20.4(2) . .
O3 Yb1 C36 111.1(2) . .
O6 Yb1 C36 156.2(2) . .
O5 Yb1 C36 122.8(2) . .
O2 Yb1 C36 82.1(2) . .
O8 Yb1 C36 47.3(2) . .
O7 Yb1 C36 79.8(2) 4_576 .
O10 Yb1 C36 92.5(2) . .
C12 Yb1 C36 106.0(2) . .
C24 Yb1 C36 155.8(3) . .

loop_
_geom_bond_atom_site_label_1
_geom_bond_atom_site_label_2
_geom_bond_distance
_geom_bond_site_symmetry_2
C1 N1 1.458(11) .
C1 C2 1.523(12) .
C1 H1A 0.9700 .
C1 H1B 0.9700 .
C2 N2 1.438(12) .
C2 H2A 0.9700 .
C2 H2B 0.9700 .
C3 O1 1.256(11) .
C3 N2 1.295(12) .
C3 C4 1.517(13) .
C4 C5 1.341(13) .
C4 N3 1.396(11) .
C5 C6 1.403(13) .
C5 H5 0.9300 .
C6 C7 1.383(13) .
C6 C11 1.430(13) .
C7 C8 1.356(14) .
C7 H7 0.9300 .
C8 C9 1.359(13) .
C8 H8 0.9300 .
C9 C10 1.360(14) .
C9 H9 0.9300 .
C10 C11 1.403(13) .
C10 H10 0.9300 .
C11 C12 1.422(13) .
C12 O3 1.264(10) .
C12 N3 1.345(11) .
C12 Yb1 3.116(10) .
C13 N1 1.455(12) .
C13 C14 1.497(13) .
C13 H13A 0.9700 .
C13 H13B 0.9700 .
C14 N4 1.438(11) .
C14 H14A 0.9700 .
C14 H14B 0.9700 .
C15 O4 1.214(10) .
C15 N4 1.350(12) .
C15 C16 1.490(13) .
C16 C17 1.349(13) .
C16 N5 1.419(11) .
C17 C18 1.422(14) .
C17 H17 0.9300 .
C18 C23 1.400(13) .
C18 C19 1.401(13) .
C19 C20 1.373(15) .
C19 H19 0.9300 .
C20 C21 1.371(14) .
C20 H20 0.9300 .
C21 C22 1.358(12) .
C21 H21 0.9300 .
C22 C23 1.426(13) .
C22 H22 0.9300 .
C23 C24 1.426(13) .
C24 O6 1.271(11) .
C24 N5 1.345(12) .
C24 Yb1 3.126(10) .
C25 N1 1.474(12) .
C25 C26 1.477(12) .
C25 H25A 0.9700 .
C25 H25B 0.9700 .
C26 N6 1.438(11) .
C26 H26A 0.9700 .
C26 H26B 0.9700 .
C27 O7 1.223(10) .
C27 N6 1.323(11) .
C27 C28 1.527(12) .
C28 C29 1.352(12) .
C28 N7 1.380(11) .
C29 C30 1.414(13) .
C29 H29 0.9300 .
C30 C31 1.373(13) .
C30 C35 1.421(13) .
C31 C32 1.335(13) .
C31 H31 0.9300 .
C32 C33 1.407(14) .
C32 H32 0.9300 .
C33 C34 1.373(13) .
C33 H33 0.9300 .
C34 C35 1.381(12) .
C34 H34 0.9300 .
C35 C36 1.420(13) .
C36 O9 1.275(10) .
C36 N7 1.370(11) .
C36 Yb1 3.127(10) .
N2 H2 0.8600 .
N3 O2 1.347(9) .
N4 H4 0.8600 .
N5 O5 1.368(9) .
N6 H6 0.8600 .
N7 O8 1.356(9) .
O2 Yb1 2.300(6) .
O3 Yb1 2.277(6) .
O5 Yb1 2.286(6) .
O6 Yb1 2.282(6) .
O7 Yb1 2.333(6) 4_575
O8 Yb1 2.301(6) .
O9 Yb1 2.265(6) .
O10 Yb1 2.437(6) .
Yb1 O7 2.333(6) 4_576

loop_
_geom_torsion_atom_site_label_1
_geom_torsion_atom_site_label_2
_geom_torsion_atom_site_label_3
_geom_torsion_atom_site_label_4
_geom_torsion
_geom_torsion_site_symmetry_4
N1 C1 C2 N2 72.6(11) .
O1 C3 C4 C5 -17.2(14) .
N2 C3 C4 C5 161.3(9) .
O1 C3 C4 N3 162.4(8) .
N2 C3 C4 N3 -19.1(14) .
N3 C4 C5 C6 -1.8(14) .
C3 C4 C5 C6 177.8(9) .
C4 C5 C6 C7 179.1(9) .
C4 C5 C6 C11 -2.1(14) .
C5 C6 C7 C8 176.3(10) .
C11 C6 C7 C8 -2.5(15) .
C6 C7 C8 C9 1.5(16) .
C7 C8 C9 C10 -0.1(16) .
C8 C9 C10 C11 -0.2(15) .
C9 C10 C11 C12 179.0(9) .
C9 C10 C11 C6 -0.9(14) .
C7 C6 C11 C10 2.2(14) .
C5 C6 C11 C10 -176.7(9) .
C7 C6 C11 C12 -177.7(9) .
C5 C6 C11 C12 3.4(14) .
C10 C11 C12 O3 -4.6(15) .
C6 C11 C12 O3 175.2(8) .
C10 C11 C12 N3 179.3(9) .
C6 C11 C12 N3 -0.9(13) .
C10 C11 C12 Yb1 -26(3) .
C6 C11 C12 Yb1 153.3(16) .
N1 C13 C14 N4 67.6(11) .
O4 C15 C16 C17 6.7(15) .
N4 C15 C16 C17 -168.1(9) .
O4 C15 C16 N5 175.6(9) .
N4 C15 C16 N5 0.8(14) .
N5 C16 C17 C18 -4.2(15) .
C15 C16 C17 C18 165.3(9) .
C16 C17 C18 C23 -2.4(15) .
C16 C17 C18 C19 -178.6(10) .
C23 C18 C19 C20 -0.7(15) .
C17 C18 C19 C20 175.4(10) .
C18 C19 C20 C21 -0.2(17) .
C19 C20 C21 C22 0.2(17) .
C20 C21 C22 C23 0.8(15) .
C19 C18 C23 C24 -176.8(9) .
C17 C18 C23 C24 6.9(14) .
C19 C18 C23 C22 1.7(15) .
C17 C18 C23 C22 -174.6(9) .
C21 C22 C23 C18 -1.8(15) .
C21 C22 C23 C24 176.7(9) .
C18 C23 C24 O6 176.2(9) .
C22 C23 C24 O6 -2.3(15) .
C18 C23 C24 N5 -4.5(14) .
C22 C23 C24 N5 177.0(9) .
C18 C23 C24 Yb1 157.5(18) .
C22 C23 C24 Yb1 -21(3) .
N1 C25 C26 N6 67.0(10) .
O7 C27 C28 C29 -0.8(12) .
N6 C27 C28 C29 178.5(8) .
O7 C27 C28 N7 175.1(8) .
N6 C27 C28 N7 -5.6(12) .
N7 C28 C29 C30 1.9(13) .
C27 C28 C29 C30 177.9(8) .
C28 C29 C30 C31 -177.9(9) .
C28 C29 C30 C35 -1.4(13) .
C29 C30 C31 C32 176.5(9) .
C35 C30 C31 C32 0.0(15) .
C30 C31 C32 C33 0.1(16) .
C31 C32 C33 C34 1.2(15) .
C32 C33 C34 C35 -2.8(15) .
C33 C34 C35 C36 -178.2(9) .
C33 C34 C35 C30 2.9(14) .
C31 C30 C35 C34 -1.5(13) .
C29 C30 C35 C34 -178.2(8) .
C31 C30 C35 C36 179.6(8) .
C29 C30 C35 C36 2.8(13) .
C34 C35 C36 O9 -2.4(14) .
C30 C35 C36 O9 176.6(8) .
C34 C35 C36 N7 176.2(8) .
C30 C35 C36 N7 -4.8(13) .
C34 C35 C36 Yb1 0(3) .
C30 C35 C36 Yb1 178.9(15) .
C14 C13 N1 C1 79.6(10) .
C14 C13 N1 C25 -156.8(8) .
C2 C1 N1 C13 -157.8(8) .
C2 C1 N1 C25 79.5(10) .
C26 C25 N1 C13 85.6(9) .
C26 C25 N1 C1 -151.1(8) .
O1 C3 N2 C2 2.9(16) .
C4 C3 N2 C2 -175.5(9) .
C1 C2 N2 C3 115.4(10) .
O3 C12 N3 O2 1.0(12) .
C11 C12 N3 O2 177.3(7) .
Yb1 C12 N3 O2 5.6(6) .
O3 C12 N3 C4 -179.6(8) .
C11 C12 N3 C4 -3.3(13) .
Yb1 C12 N3 C4 -175.0(8) .
C5 C4 N3 C12 4.7(14) .
C3 C4 N3 C12 -174.9(8) .
C5 C4 N3 O2 -175.9(8) .
C3 C4 N3 O2 4.5(12) .
O4 C15 N4 C14 -10.5(17) .
C16 C15 N4 C14 164.1(9) .
C13 C14 N4 C15 120.2(10) .
O6 C24 N5 O5 -3.4(12) .
C23 C24 N5 O5 177.2(8) .
Yb1 C24 N5 O5 2.8(6) .
O6 C24 N5 C16 176.9(8) .
C23 C24 N5 C16 -2.5(14) .
Yb1 C24 N5 C16 -176.9(8) .
C17 C16 N5 C24 6.9(14) .
C15 C16 N5 C24 -162.1(9) .
C17 C16 N5 O5 -172.8(8) .
C15 C16 N5 O5 18.2(13) .
O7 C27 N6 C26 3.3(13) .
C28 C27 N6 C26 -176.0(8) .
C25 C26 N6 C27 94.3(10) .
O9 C36 N7 O8 3.1(11) .
C35 C36 N7 O8 -175.6(7) .
Yb1 C36 N7 O8 3.3(6) .
O9 C36 N7 C28 -175.9(7) .
C35 C36 N7 C28 5.4(13) .
Yb1 C36 N7 C28 -175.7(8) .
C29 C28 N7 O8 177.1(8) .
C27 C28 N7 O8 1.2(12) .
C29 C28 N7 C36 -4.0(13) .
C27 C28 N7 C36 -179.9(8) .
C12 N3 O2 Yb1 -8.4(9) .
C4 N3 O2 Yb1 172.1(6) .
N3 C12 O3 Yb1 7.1(11) .
C11 C12 O3 Yb1 -168.9(7) .
C24 N5 O5 Yb1 -4.2(10) .
C16 N5 O5 Yb1 175.5(6) .
N5 C24 O6 Yb1 9.7(11) .
C23 C24 O6 Yb1 -171.0(7) .
N6 C27 O7 Yb1 -117(2) 4_575
C28 C27 O7 Yb1 62(3) 4_575
C36 N7 O8 Yb1 -4.9(9) .
C28 N7 O8 Yb1 174.1(6) .
N7 C36 O9 Yb1 0.2(11) .
C35 C36 O9 Yb1 178.8(6) .
C36 O9 Yb1 O3 134.0(6) .
C36 O9 Yb1 O6 -141.5(6) .
C36 O9 Yb1 O5 -4.3(8) .
C36 O9 Yb1 O2 67.4(6) .
C36 O9 Yb1 O8 -2.0(6) .
C36 O9 Yb1 O7 -79.9(6) 4_576
C36 O9 Yb1 O10 -156.8(7) .
C36 O9 Yb1 C12 113.4(6) .
C36 O9 Yb1 C24 -110.1(8) .
C12 O3 Yb1 O9 -94.8(6) .
C12 O3 Yb1 O6 122.1(7) .
C12 O3 Yb1 O5 60.1(7) .
C12 O3 Yb1 O2 -8.2(6) .
C12 O3 Yb1 O8 -29.2(8) .
C12 O3 Yb1 O7 177.2(6) 4_576
C12 O3 Yb1 O10 -165.1(7) .
C12 O3 Yb1 C24 105.4(7) .
C12 O3 Yb1 C36 -79.2(7) .
C24 O6 Yb1 O9 145.4(6) .
C24 O6 Yb1 O3 -124.7(7) .
C24 O6 Yb1 O5 -8.6(6) .
C24 O6 Yb1 O2 -69.3(7) .
C24 O6 Yb1 O8 25.9(8) .
C24 O6 Yb1 O7 82.8(7) 4_576
C24 O6 Yb1 O10 160.9(7) .
C24 O6 Yb1 C12 -107.5(7) .
C24 O6 Yb1 C36 112.9(8) .
N5 O5 Yb1 O9 -147.8(5) .
N5 O5 Yb1 O3 76.8(6) .
N5 O5 Yb1 O6 6.3(5) .
N5 O5 Yb1 O2 137.2(6) .
N5 O5 Yb1 O8 -150.0(6) .
N5 O5 Yb1 O7 -73.6(6) 4_576
N5 O5 Yb1 O10 -8.6(7) .
N5 O5 Yb1 C12 94.7(6) .
N5 O5 Yb1 C24 2.2(5) .
N5 O5 Yb1 C36 -149.6(5) .
N3 O2 Yb1 O9 106.6(5) .
N3 O2 Yb1 O3 8.5(5) .
N3 O2 Yb1 O6 -53.6(6) .
N3 O2 Yb1 O5 -108.8(6) .
N3 O2 Yb1 O8 173.0(6) .
N3 O2 Yb1 O7 -177.0(5) 4_576
N3 O2 Yb1 O10 39.5(7) .
N3 O2 Yb1 C12 4.5(5) .
N3 O2 Yb1 C24 -74.4(6) .
N3 O2 Yb1 C36 125.5(6) .
N7 O8 Yb1 O9 3.6(5) .
N7 O8 Yb1 O3 -73.9(6) .
N7 O8 Yb1 O6 149.5(5) .
N7 O8 Yb1 O5 -177.8(6) .
N7 O8 Yb1 O2 -94.3(5) .
N7 O8 Yb1 O7 91.4(5) 4_576
N7 O8 Yb1 O10 38.3(6) .
N7 O8 Yb1 C12 -84.9(5) .
N7 O8 Yb1 C24 159.4(5) .
N7 O8 Yb1 C36 2.6(5) .
O3 C12 Yb1 O9 88.1(6) .
N3 C12 Yb1 O9 -85.6(5) .
C11 C12 Yb1 O9 118(2) .
N3 C12 Yb1 O3 -173.6(10) .
C11 C12 Yb1 O3 29.4(17) .
O3 C12 Yb1 O6 -56.8(7) .
N3 C12 Yb1 O6 129.6(5) .
C11 C12 Yb1 O6 -27(2) .
O3 C12 Yb1 O5 -124.4(6) .
N3 C12 Yb1 O5 61.9(5) .
C11 C12 Yb1 O5 -95(2) .
O3 C12 Yb1 O2 169.6(8) .
N3 C12 Yb1 O2 -4.1(4) .
C11 C12 Yb1 O2 -161(2) .
O3 C12 Yb1 O8 157.3(6) .
N3 C12 Yb1 O8 -16.3(6) .
C11 C12 Yb1 O8 -173.2(19) .
O3 C12 Yb1 O7 -6.8(14) 4_576
N3 C12 Yb1 O7 179.5(8) 4_576
C11 C12 Yb1 O7 23(3) 4_576
O3 C12 Yb1 O10 14.2(7) .
N3 C12 Yb1 O10 -159.4(5) .
C11 C12 Yb1 O10 44(2) .
O3 C12 Yb1 C24 -76.5(7) .
N3 C12 Yb1 C24 109.9(5) .
C11 C12 Yb1 C24 -47(2) .
O3 C12 Yb1 C36 107.5(7) .
N3 C12 Yb1 C36 -66.1(5) .
C11 C12 Yb1 C36 136.9(19) .
O6 C24 Yb1 O9 -62.3(10) .
N5 C24 Yb1 O9 126.4(6) .
C23 C24 Yb1 O9 -37(3) .
O6 C24 Yb1 O3 54.4(7) .
N5 C24 Yb1 O3 -116.9(5) .
C23 C24 Yb1 O3 79(2) .
N5 C24 Yb1 O6 -171.3(10) .
C23 C24 Yb1 O6 24.8(19) .
O6 C24 Yb1 O5 169.2(8) .
N5 C24 Yb1 O5 -2.0(5) .
C23 C24 Yb1 O5 -166(2) .
O6 C24 Yb1 O2 120.3(6) .
N5 C24 Yb1 O2 -50.9(6) .
C23 C24 Yb1 O2 145(2) .
O6 C24 Yb1 O8 -160.1(6) .
N5 C24 Yb1 O8 28.6(6) .
C23 C24 Yb1 O8 -135(2) .
O6 C24 Yb1 O7 -93.1(7) 4_576
N5 C24 Yb1 O7 95.7(5) 4_576
C23 C24 Yb1 O7 -68(2) 4_576
O6 C24 Yb1 O10 -18.0(7) .
N5 C24 Yb1 O10 170.7(5) .
C23 C24 Yb1 O10 7(2) .
O6 C24 Yb1 C12 74.2(7) .
N5 C24 Yb1 C12 -97.0(5) .
C23 C24 Yb1 C12 99(2) .
O6 C24 Yb1 C36 -115.1(8) .
N5 C24 Yb1 C36 73.6(8) .
C23 C24 Yb1 C36 -90(2) .
N7 C36 Yb1 O9 -179.8(10) .
C35 C36 Yb1 O9 -3.1(17) .
O9 C36 Yb1 O3 -49.9(7) .
N7 C36 Yb1 O3 130.3(5) .
C35 C36 Yb1 O3 -53(2) .
O9 C36 Yb1 O6 66.9(9) .
N7 C36 Yb1 O6 -112.9(7) .
C35 C36 Yb1 O6 64(2) .
O9 C36 Yb1 O5 177.0(6) .
N7 C36 Yb1 O5 -2.9(6) .
C35 C36 Yb1 O5 173.8(19) .
O9 C36 Yb1 O2 -111.2(6) .
N7 C36 Yb1 O2 69.0(5) .
C35 C36 Yb1 O2 -114(2) .
O9 C36 Yb1 O8 177.5(8) .
N7 C36 Yb1 O8 -2.4(4) .
C35 C36 Yb1 O8 174(2) .
O9 C36 Yb1 O7 97.0(6) 4_576
N7 C36 Yb1 O7 -82.9(5) 4_576
C35 C36 Yb1 O7 94(2) 4_576
O9 C36 Yb1 O10 22.2(6) .
N7 C36 Yb1 O10 -157.6(5) .
C35 C36 Yb1 O10 19(2) .
O9 C36 Yb1 C12 -70.8(7) .
N7 C36 Yb1 C12 109.4(5) .
C35 C36 Yb1 C12 -74(2) .
O9 C36 Yb1 C24 118.9(8) .
N7 C36 Yb1 C24 -60.9(8) .
C35 C36 Yb1 C24 116(2) .
